data_7219001
loop_
_publ_author_name
'P\/lotek, Micha\/l'
'Starosta, Rados\/law'
'Komarnicka, Urszula K.'
'Sk\'orska-Stania, Agnieszka'
'Stochel, Grazyna'
'Kyzio\/l, Agnieszka'
'Jezowska-Bojczuk, Malgorzata'

_publ_section_title
;
 Unexpected formation of [Ru(\h5-C5H5)(PH{CH2N(CH2CH2)2O}2)(PPh3)2]BF4 -
 the first &#x201E;piano-stool&#x201D; ruthenium complex bearing secondary
 aminomethylphosphane ligand
;
_journal_name_full 'RSC Adv.'
_journal_paper_doi 10.1039/C4RA13037E
_journal_year 2014
_chemical_formula_moiety 'C51 H56  N2 O2 P3 Ru1, B1 F4'
_chemical_formula_sum 'C51 H56 B F4 N2 O2 P3 Ru'
_chemical_formula_weight 1009.77
_chemical_name_systematic
'(\h^5^-cyclopentadienyl)-bis[4-(tetrahydro-1,4-oxazino)methyl]phosphine- bis(triphenylphosphine)-ruthenium(II) tetrafluoroborate'
_space_group_IT_number 88
_symmetry_cell_setting tetragonal
_symmetry_Int_Tables_number 88
_symmetry_space_group_name_Hall '-I 4ad'
_symmetry_space_group_name_H-M 'I 41/a :2'
_atom_sites_solution_hydrogens mixed
_atom_sites_solution_primary direct
_atom_sites_solution_secondary difmap
_audit_creation_date 2014-09-26T12:12:22-00:00
_audit_creation_method 'WinGX routine CIF_UPDATE'
_audit_update_record
;
2014-10-22 deposited with the CCDC.
2014-11-28 downloaded from the CCDC.
;
_cell_angle_alpha 90
_cell_angle_beta 90
_cell_angle_gamma 90
_cell_formula_units_Z 16
_cell_length_a 28.1859(1)
_cell_length_b 28.1859(1)
_cell_length_c 23.7177(2)
_cell_measurement_temperature 119.8(5)
_cell_volume 18842.41(18)
_computing_molecular_graphics 'Ortep-3 for Windows (Farrugia, 1997)'
_computing_publication_material 'WinGX publication routines (Farrugia, 1999)'
_computing_structure_refinement 'SHELXL-97 (Sheldrick, 2008)'
_computing_structure_solution 'SHELXS-97 (Sheldrick, 2008)'
_diffrn_ambient_temperature 119.8(5)
_diffrn_measured_fraction_theta_full 0.997
_diffrn_measured_fraction_theta_max 0.997
_diffrn_radiation_type MoK\a
_diffrn_radiation_wavelength 0.71073
_diffrn_reflns_av_R_equivalents 0.0366
_diffrn_reflns_av_unetI/netI 0.0173
_diffrn_reflns_limit_h_max 36
_diffrn_reflns_limit_h_min -35
_diffrn_reflns_limit_k_max 36
_diffrn_reflns_limit_k_min -36
_diffrn_reflns_limit_l_max 30
_diffrn_reflns_limit_l_min -30
_diffrn_reflns_number 132166
_diffrn_reflns_theta_full 27.5
_diffrn_reflns_theta_max 27.499
_diffrn_reflns_theta_min 2.859
_exptl_absorpt_coefficient_mu 0.493
_exptl_absorpt_correction_T_max 1
_exptl_absorpt_correction_T_min 0.9146
_exptl_absorpt_correction_type multi-scan
_exptl_absorpt_process_details
;
CrysAlisPro, Agilent Technologies,
Version 1.171.36.20 (release 27-06-2012 CrysAlis171 .NET)
(compiled Jul 11 2012,15:38:31)
Empirical absorption correction using spherical harmonics,
 implemented in SCALE3 ABSPACK scaling algorithm.
;
_exptl_crystal_colour yellow
_exptl_crystal_density_diffrn 1.424
_exptl_crystal_density_method 'not measured'
_exptl_crystal_description block
_exptl_crystal_F_000 8352
_exptl_crystal_size_max 0.28
_exptl_crystal_size_mid 0.25
_exptl_crystal_size_min 0.15
_refine_diff_density_max 1.008
_refine_diff_density_min -0.427
_refine_diff_density_rms 0.058
_refine_ls_extinction_method none
_refine_ls_goodness_of_fit_ref 1.06
_refine_ls_hydrogen_treatment mixed
_refine_ls_matrix_type full
_refine_ls_number_parameters 580
_refine_ls_number_reflns 10782
_refine_ls_number_restraints 0
_refine_ls_restrained_S_all 1.06
_refine_ls_R_factor_all 0.0374
_refine_ls_R_factor_gt 0.0287
_refine_ls_shift/su_max 0.001
_refine_ls_shift/su_mean 0
_refine_ls_structure_factor_coef Fsqd
_refine_ls_weighting_details
;
 w=1/[\s^2^(Fo^2^)+(0.0270P)^2^+39.1539P]
 where P=(Fo^2^+2Fc^2^)/3
;
_refine_ls_weighting_scheme calc
_refine_ls_wR_factor_gt 0.067
_refine_ls_wR_factor_ref 0.0726
_reflns_number_gt 9340
_reflns_number_total 10782
_reflns_threshold_expression 'I > 2\s(I)'
_cod_data_source_file c4ra13037e2.cif
_cod_data_source_block pd109
_cod_original_cell_volume 18842.4(2)
_cod_original_sg_symbol_H-M 'I 41/a'
_cod_original_formula_sum 'C51 H56 B1 F4 N2 O2 P3 Ru1'
_cod_database_code 7219001

loop_
_symmetry_equiv_pos_as_xyz
'x, y, z'
'-x, -y+1/2, z'
'-y+3/4, x+1/4, z+1/4'
'y+1/4, -x+1/4, z+1/4'
'x+1/2, y+1/2, z+1/2'
'-x+1/2, -y+1, z+1/2'
'-y+5/4, x+3/4, z+3/4'
'y+3/4, -x+3/4, z+3/4'
'-x, -y, -z'
'x, y-1/2, -z'
'y-3/4, -x-1/4, -z-1/4'
'-y-1/4, x-1/4, -z-1/4'
'-x+1/2, -y+1/2, -z+1/2'
'x+1/2, y, -z+1/2'
'y-1/4, -x+1/4, -z+1/4'
'-y+1/4, x+1/4, -z+1/4'

loop_
_atom_site_label
_atom_site_type_symbol
_atom_site_fract_x
_atom_site_fract_y
_atom_site_fract_z
_atom_site_U_iso_or_equiv
_atom_site_adp_type
_atom_site_occupancy
_atom_site_site_symmetry_order
_atom_site_calc_flag
_atom_site_refinement_flags_posn
_atom_site_refinement_flags_adp
C1 C 0.35182(6) -0.02596(6) 0.23835(8) 0.0211(4) Uani 1 1 d . .
H1 H 0.3237 -0.0087 0.2379 0.025 Uiso 1 1 calc R U
C2 C 0.37196(7) -0.05188(6) 0.19224(8) 0.0222(4) Uani 1 1 d . .
H2 H 0.3589 -0.0545 0.1564 0.027 Uiso 1 1 calc R U
C3 C 0.41497(7) -0.07276(6) 0.21037(8) 0.0232(4) Uani 1 1 d . .
H3 H 0.4351 -0.0914 0.1886 0.028 Uiso 1 1 calc R U
C4 C 0.42203(7) -0.06016(6) 0.26826(8) 0.0230(4) Uani 1 1 d . .
H4 H 0.4475 -0.0691 0.2908 0.028 Uiso 1 1 calc R U
C5 C 0.38303(7) -0.03162(7) 0.28491(8) 0.0221(4) Uani 1 1 d . .
H5 H 0.3786 -0.0187 0.3206 0.026 Uiso 1 1 calc R U
C11 C 0.52827(7) -0.02818(7) 0.13770(9) 0.0267(4) Uani 1 1 d . .
H11A H 0.5168 -0.018 0.1011 0.032 Uiso 1 1 calc R U
H11B H 0.5622 -0.0225 0.1383 0.032 Uiso 1 1 calc R U
C12 C 0.54367(9) -0.10178(9) 0.09247(11) 0.0419(6) Uani 1 1 d . .
H12A H 0.577 -0.0931 0.0915 0.05 Uiso 1 1 calc R U
H12B H 0.5289 -0.0903 0.0581 0.05 Uiso 1 1 calc R U
C13 C 0.53914(10) -0.15457(10) 0.09535(14) 0.0557(8) Uani 1 1 d . .
H13A H 0.5058 -0.1632 0.0943 0.067 Uiso 1 1 calc R U
H13B H 0.5545 -0.1686 0.0628 0.067 Uiso 1 1 calc R U
C15 C 0.53732(10) -0.15239(9) 0.19364(14) 0.0552(7) Uani 1 1 d . .
H15A H 0.5515 -0.1649 0.2278 0.066 Uiso 1 1 calc R U
H15B H 0.504 -0.1611 0.1935 0.066 Uiso 1 1 calc R U
C16 C 0.54168(9) -0.09894(8) 0.19332(11) 0.0379(5) Uani 1 1 d . .
H16A H 0.5256 -0.0859 0.226 0.046 Uiso 1 1 calc R U
H16B H 0.5749 -0.0901 0.1955 0.046 Uiso 1 1 calc R U
C21 C 0.54527(6) 0.01088(7) 0.24930(8) 0.0236(4) Uani 1 1 d . .
H21A H 0.539 0.0376 0.2739 0.028 Uiso 1 1 calc R U
H21B H 0.5418 -0.0179 0.2714 0.028 Uiso 1 1 calc R U
C22 C 0.60879(7) 0.06278(8) 0.21657(10) 0.0319(5) Uani 1 1 d . .
H22A H 0.6088 0.0813 0.2511 0.038 Uiso 1 1 calc R U
H22B H 0.5866 0.0773 0.1905 0.038 Uiso 1 1 calc R U
C23 C 0.65807(7) 0.06259(9) 0.19108(10) 0.0342(5) Uani 1 1 d . .
H23A H 0.6574 0.0458 0.1554 0.041 Uiso 1 1 calc R U
H23B H 0.668 0.095 0.1838 0.041 Uiso 1 1 calc R U
C25 C 0.67658(7) -0.00675(8) 0.24092(10) 0.0346(5) Uani 1 1 d . .
H25A H 0.6993 -0.021 0.2665 0.041 Uiso 1 1 calc R U
H25B H 0.6761 -0.0255 0.2066 0.041 Uiso 1 1 calc R U
C26 C 0.62773(7) -0.00771(8) 0.26776(9) 0.0291(4) Uani 1 1 d . .
H26A H 0.6185 -0.0402 0.2756 0.035 Uiso 1 1 calc R U
H26B H 0.6281 0.0097 0.303 0.035 Uiso 1 1 calc R U
C31 C 0.38223(7) 0.11362(6) 0.28338(7) 0.0200(4) Uani 1 1 d . .
C32 C 0.33929(7) 0.09465(7) 0.30232(8) 0.0234(4) Uani 1 1 d . .
H32 H 0.3356 0.0619 0.3046 0.028 Uiso 1 1 calc R U
C33 C 0.30205(7) 0.12407(8) 0.31772(8) 0.0280(4) Uani 1 1 d . .
H33 H 0.2739 0.1111 0.3311 0.034 Uiso 1 1 calc R U
C34 C 0.30697(8) 0.17270(8) 0.31317(9) 0.0342(5) Uani 1 1 d . .
H34 H 0.2825 0.1926 0.3248 0.041 Uiso 1 1 calc R U
C35 C 0.34828(8) 0.19180(8) 0.29131(10) 0.0367(5) Uani 1 1 d . .
H35 H 0.3507 0.2244 0.2862 0.044 Uiso 1 1 calc R U
C36 C 0.38620(8) 0.16261(7) 0.27683(9) 0.0278(4) Uani 1 1 d . .
H36 H 0.4141 0.1757 0.2628 0.033 Uiso 1 1 calc R U
C41 C 0.48166(6) 0.11517(6) 0.26975(8) 0.0208(4) Uani 1 1 d . .
C42 C 0.49305(7) 0.13460(7) 0.21741(8) 0.0256(4) Uani 1 1 d . .
H42 H 0.4774 0.1239 0.1853 0.031 Uiso 1 1 calc R U
C43 C 0.52743(8) 0.16969(8) 0.21236(9) 0.0316(5) Uani 1 1 d . .
H43 H 0.5349 0.1819 0.177 0.038 Uiso 1 1 calc R U
C44 C 0.55054(8) 0.18643(8) 0.25985(10) 0.0349(5) Uani 1 1 d . .
H44 H 0.5732 0.2102 0.2566 0.042 Uiso 1 1 calc R U
C45 C 0.53963(8) 0.16754(8) 0.31217(10) 0.0347(5) Uani 1 1 d . .
H45 H 0.5551 0.1788 0.3441 0.042 Uiso 1 1 calc R U
C46 C 0.50579(7) 0.13202(8) 0.31733(9) 0.0281(4) Uani 1 1 d . .
H46 H 0.4991 0.1193 0.3526 0.034 Uiso 1 1 calc R U
C51 C 0.43787(6) 0.05495(7) 0.35073(7) 0.0210(4) Uani 1 1 d . .
C52 C 0.41944(7) 0.08386(7) 0.39379(8) 0.0243(4) Uani 1 1 d . .
H52 H 0.4032 0.1115 0.3846 0.029 Uiso 1 1 calc R U
C53 C 0.42542(7) 0.07143(8) 0.45013(8) 0.0287(4) Uani 1 1 d . .
H53 H 0.4138 0.0912 0.4783 0.034 Uiso 1 1 calc R U
C54 C 0.44848(7) 0.02988(8) 0.46434(8) 0.0310(5) Uani 1 1 d . .
H54 H 0.452 0.0215 0.502 0.037 Uiso 1 1 calc R U
C55 C 0.46635(7) 0.00076(8) 0.42241(9) 0.0285(4) Uani 1 1 d . .
H55 H 0.4814 -0.0275 0.4319 0.034 Uiso 1 1 calc R U
C56 C 0.46182(7) 0.01373(7) 0.36594(8) 0.0236(4) Uani 1 1 d . .
H56 H 0.475 -0.0054 0.3381 0.028 Uiso 1 1 calc R U
C61 C 0.33307(6) 0.04934(6) 0.13390(7) 0.0185(3) Uani 1 1 d . .
C62 C 0.30258(7) 0.01957(6) 0.10387(8) 0.0214(4) Uani 1 1 d . .
H62 H 0.315 -0.0017 0.0778 0.026 Uiso 1 1 calc R U
C63 C 0.25381(7) 0.02138(7) 0.11251(8) 0.0251(4) Uani 1 1 d . .
H63 H 0.2339 0.0014 0.0923 0.03 Uiso 1 1 calc R U
C64 C 0.23481(7) 0.05304(7) 0.15131(8) 0.0249(4) Uani 1 1 d . .
H64 H 0.2022 0.0542 0.1571 0.03 Uiso 1 1 calc R U
C65 C 0.26459(7) 0.08277(7) 0.18121(8) 0.0243(4) Uani 1 1 d . .
H65 H 0.252 0.104 0.2072 0.029 Uiso 1 1 calc R U
C66 C 0.31321(7) 0.08109(7) 0.17255(8) 0.0219(4) Uani 1 1 d . .
H66 H 0.3329 0.1014 0.1928 0.026 Uiso 1 1 calc R U
C71 C 0.42152(7) 0.09884(7) 0.10533(8) 0.0214(4) Uani 1 1 d . .
C72 C 0.46571(7) 0.09777(7) 0.07820(8) 0.0282(4) Uani 1 1 d . .
H72 H 0.4802 0.0688 0.0709 0.034 Uiso 1 1 calc R U
C73 C 0.48795(9) 0.13947(8) 0.06216(10) 0.0389(5) Uani 1 1 d . .
H73 H 0.5176 0.1385 0.045 0.047 Uiso 1 1 calc R U
C74 C 0.46599(9) 0.18257(8) 0.07175(11) 0.0432(6) Uani 1 1 d . .
H74 H 0.4809 0.2105 0.0608 0.052 Uiso 1 1 calc R U
C75 C 0.42219(9) 0.18443(8) 0.09736(11) 0.0379(5) Uani 1 1 d . .
H75 H 0.4075 0.2135 0.1033 0.046 Uiso 1 1 calc R U
C76 C 0.39985(7) 0.14260(7) 0.11443(9) 0.0282(4) Uani 1 1 d . .
H76 H 0.3704 0.144 0.132 0.034 Uiso 1 1 calc R U
C81 C 0.40407(6) 0.00642(7) 0.06712(8) 0.0208(4) Uani 1 1 d . .
C82 C 0.42062(7) -0.03996(7) 0.06832(8) 0.0257(4) Uani 1 1 d . .
H82 H 0.4336 -0.0521 0.1014 0.031 Uiso 1 1 calc R U
C83 C 0.41792(8) -0.06852(8) 0.02022(9) 0.0352(5) Uani 1 1 d . .
H83 H 0.4289 -0.0996 0.0216 0.042 Uiso 1 1 calc R U
C84 C 0.39907(9) -0.05085(9) -0.02925(9) 0.0376(5) Uani 1 1 d . .
H84 H 0.3967 -0.0702 -0.0609 0.045 Uiso 1 1 calc R U
C85 C 0.38374(8) -0.00416(8) -0.03140(9) 0.0337(5) Uani 1 1 d . .
H85 H 0.3716 0.008 -0.0649 0.04 Uiso 1 1 calc R U
C86 C 0.38640(7) 0.02451(7) 0.01604(8) 0.0258(4) Uani 1 1 d . .
H86 H 0.3764 0.0559 0.014 0.031 Uiso 1 1 calc R U
N11 N 0.52080(6) -0.07940(6) 0.14173(8) 0.0308(4) Uani 1 1 d . .
N21 N 0.59398(5) 0.01404(6) 0.22878(7) 0.0245(3) Uani 1 1 d . .
O14 O 0.56022(7) -0.17290(7) 0.14577(11) 0.0632(6) Uani 1 1 d . .
O24 O 0.69128(5) 0.04035(6) 0.22792(6) 0.0332(3) Uani 1 1 d . .
Ru1 Ru 0.42223(2) 0.00638(2) 0.21552(2) 0.01515(4) Uani 1 1 d . .
B1 B 0.55782(10) -0.09844(10) 0.37168(12) 0.0393(6) Uani 1 1 d . .
F1 F 0.52388(5) -0.08754(6) 0.33138(6) 0.0504(4) Uani 1 1 d . .
F2 F 0.53648(8) -0.11816(7) 0.41744(7) 0.0751(6) Uani 1 1 d . .
F3 F 0.59232(7) -0.12590(8) 0.34978(10) 0.0917(7) Uani 1 1 d . .
F4 F 0.57774(7) -0.05529(7) 0.38930(9) 0.0702(5) Uani 1 1 d . .
P2 P 0.43228(2) 0.07243(2) 0.27587(2) 0.01723(9) Uani 1 1 d . .
P3 P 0.39785(2) 0.04231(2) 0.13166(2) 0.01672(9) Uani 1 1 d . .
P1 P 0.50097(2) 0.01047(2) 0.19150(2) 0.01951(10) Uani 1 1 d . .
H1P H 0.5133(7) 0.0504(7) 0.1626(9) 0.023 Uiso 1 1 d . U

loop_
_atom_site_aniso_label
_atom_site_aniso_U_11
_atom_site_aniso_U_22
_atom_site_aniso_U_33
_atom_site_aniso_U_23
_atom_site_aniso_U_13
_atom_site_aniso_U_12
C1 0.0187(9) 0.0197(9) 0.0249(9) 0.0038(7) 0.0024(7) -0.0030(7)
C2 0.0252(9) 0.0177(9) 0.0237(9) 0.0011(7) -0.0013(7) -0.0047(7)
C3 0.0253(9) 0.0144(8) 0.0299(10) 0.0018(7) 0.0026(8) -0.0010(7)
C4 0.0238(9) 0.0188(9) 0.0265(9) 0.0076(7) -0.0009(7) -0.0018(7)
C5 0.0236(9) 0.0223(9) 0.0203(9) 0.0053(7) 0.0018(7) -0.0044(7)
C11 0.0234(9) 0.0296(10) 0.0272(10) -0.0028(8) 0.0030(8) 0.0025(8)
C12 0.0335(12) 0.0421(13) 0.0500(14) -0.0163(11) 0.0062(11) 0.0052(10)
C13 0.0422(15) 0.0421(15) 0.083(2) -0.0250(15) 0.0023(14) 0.0061(12)
C15 0.0476(16) 0.0330(13) 0.085(2) 0.0061(14) -0.0037(15) 0.0048(11)
C16 0.0346(12) 0.0298(11) 0.0494(14) 0.0012(10) -0.0030(10) 0.0051(9)
C21 0.0178(9) 0.0275(10) 0.0256(9) 0.0018(8) 0.0000(7) 0.0017(7)
C22 0.0205(10) 0.0313(11) 0.0438(12) 0.0045(9) -0.0006(9) -0.0007(8)
C23 0.0227(10) 0.0445(13) 0.0354(11) 0.0037(10) -0.0002(9) -0.0060(9)
C25 0.0210(10) 0.0448(13) 0.0379(12) -0.0036(10) -0.0027(9) 0.0083(9)
C26 0.0219(10) 0.0342(11) 0.0313(11) 0.0025(9) -0.0028(8) 0.0042(8)
C31 0.0223(9) 0.0210(9) 0.0167(8) -0.0028(7) -0.0040(7) 0.0037(7)
C32 0.0251(9) 0.0249(9) 0.0204(9) 0.0005(7) -0.0002(7) 0.0044(8)
C33 0.0243(10) 0.0382(11) 0.0214(9) -0.0035(8) -0.0009(7) 0.0070(8)
C34 0.0323(11) 0.0349(12) 0.0352(11) -0.0129(9) -0.0089(9) 0.0159(9)
C35 0.0387(12) 0.0222(10) 0.0491(14) -0.0080(9) -0.0130(10) 0.0076(9)
C36 0.0298(10) 0.0229(10) 0.0308(10) -0.0024(8) -0.0080(8) 0.0013(8)
C41 0.0188(9) 0.0205(9) 0.0232(9) -0.0012(7) -0.0015(7) 0.0000(7)
C42 0.0262(10) 0.0248(10) 0.0256(10) 0.0007(8) -0.0012(8) -0.0029(8)
C43 0.0301(11) 0.0319(11) 0.0327(11) 0.0054(9) 0.0012(9) -0.0073(9)
C44 0.0290(11) 0.0313(11) 0.0445(13) 0.0002(10) -0.0018(9) -0.0118(9)
C45 0.0300(11) 0.0385(12) 0.0357(12) -0.0074(10) -0.0080(9) -0.0095(9)
C46 0.0253(10) 0.0333(11) 0.0258(10) -0.0007(8) -0.0042(8) -0.0038(8)
C51 0.0210(9) 0.0244(9) 0.0175(8) 0.0015(7) -0.0026(7) -0.0038(7)
C52 0.0234(9) 0.0285(10) 0.0212(9) -0.0004(7) -0.0018(7) -0.0022(8)
C53 0.0242(10) 0.0433(12) 0.0186(9) -0.0032(8) -0.0007(7) -0.0075(9)
C54 0.0252(10) 0.0481(13) 0.0197(9) 0.0093(9) -0.0061(8) -0.0105(9)
C55 0.0220(9) 0.0344(11) 0.0292(10) 0.0105(8) -0.0083(8) -0.0033(8)
C56 0.0195(9) 0.0276(10) 0.0239(9) 0.0026(8) -0.0044(7) -0.0022(7)
C61 0.0182(8) 0.0195(8) 0.0178(8) 0.0042(7) -0.0021(7) 0.0010(7)
C62 0.0223(9) 0.0205(9) 0.0214(9) -0.0004(7) 0.0001(7) -0.0010(7)
C63 0.0228(9) 0.0270(10) 0.0256(10) -0.0008(8) -0.0026(7) -0.0047(8)
C64 0.0200(9) 0.0304(10) 0.0243(9) 0.0038(8) 0.0012(7) 0.0021(8)
C65 0.0242(9) 0.0286(10) 0.0203(9) -0.0003(7) -0.0002(7) 0.0060(8)
C66 0.0252(9) 0.0229(9) 0.0177(8) -0.0012(7) -0.0035(7) 0.0007(7)
C71 0.0245(9) 0.0216(9) 0.0180(8) 0.0032(7) -0.0054(7) -0.0042(7)
C72 0.0325(11) 0.0267(10) 0.0253(10) -0.0009(8) 0.0055(8) -0.0041(8)
C73 0.0426(13) 0.0372(12) 0.0370(12) 0.0010(10) 0.0135(10) -0.0122(10)
C74 0.0507(15) 0.0297(12) 0.0491(14) 0.0093(10) 0.0031(12) -0.0156(11)
C75 0.0403(13) 0.0210(10) 0.0524(14) 0.0056(9) -0.0084(11) -0.0008(9)
C76 0.0247(10) 0.0232(10) 0.0368(11) 0.0041(8) -0.0062(8) -0.0001(8)
C81 0.0197(9) 0.0241(9) 0.0185(8) -0.0019(7) 0.0022(7) -0.0024(7)
C82 0.0257(10) 0.0274(10) 0.0239(9) -0.0022(8) 0.0025(8) 0.0019(8)
C83 0.0417(13) 0.0292(11) 0.0347(11) -0.0107(9) 0.0048(10) 0.0036(9)
C84 0.0451(13) 0.0428(13) 0.0249(11) -0.0138(9) 0.0030(9) -0.0042(10)
C85 0.0368(12) 0.0446(13) 0.0198(10) -0.0023(9) -0.0013(8) -0.0054(10)
C86 0.0277(10) 0.0283(10) 0.0213(9) 0.0006(8) 0.0001(8) -0.0025(8)
N11 0.0260(9) 0.0278(9) 0.0387(10) -0.0062(8) 0.0014(7) 0.0039(7)
N21 0.0159(7) 0.0283(8) 0.0291(8) 0.0017(7) -0.0014(6) 0.0009(6)
O14 0.0514(12) 0.0330(10) 0.1052(18) -0.0109(11) 0.0004(12) 0.0148(9)
O24 0.0183(7) 0.0482(9) 0.0332(8) -0.0046(7) -0.0014(6) -0.0021(6)
Ru1 0.01490(7) 0.01502(7) 0.01552(7) 0.00116(5) 0.00017(5) 0.00062(5)
B1 0.0324(13) 0.0436(15) 0.0420(15) 0.0113(12) -0.0066(11) 0.0035(11)
F1 0.0485(9) 0.0591(10) 0.0435(8) 0.0181(7) -0.0170(7) -0.0018(7)
F2 0.0984(15) 0.0793(13) 0.0475(10) 0.0296(9) -0.0045(10) -0.0008(11)
F3 0.0700(13) 0.0921(15) 0.1129(18) -0.0316(13) -0.0011(12) 0.0387(12)
F4 0.0647(11) 0.0619(11) 0.0839(13) -0.0141(10) -0.0115(10) -0.0101(9)
P2 0.0179(2) 0.0179(2) 0.0160(2) 0.00037(16) -0.00114(16) 0.00067(17)
P3 0.0177(2) 0.0169(2) 0.0155(2) 0.00062(16) -0.00065(16) -0.00024(17)
P1 0.0164(2) 0.0207(2) 0.0214(2) 0.00025(18) 0.00156(17) 0.00111(17)

loop_
_atom_type_symbol
_atom_type_description
_atom_type_scat_dispersion_real
_atom_type_scat_dispersion_imag
_atom_type_scat_source
C C 0.0033 0.0016 'International Tables Vol C Tables 4.2.6.8 and 6.1.1.4'
H H 0 0 'International Tables Vol C Tables 4.2.6.8 and 6.1.1.4'
N N 0.0061 0.0033 'International Tables Vol C Tables 4.2.6.8 and 6.1.1.4'
O O 0.0106 0.006 'International Tables Vol C Tables 4.2.6.8 and 6.1.1.4'
P P 0.1023 0.0942 'International Tables Vol C Tables 4.2.6.8 and 6.1.1.4'
Ru Ru -1.2594 0.8363 'International Tables Vol C Tables 4.2.6.8 and 6.1.1.4'
B B 0.0013 0.0007 'International Tables Vol C Tables 4.2.6.8 and 6.1.1.4'
F F 0.0171 0.0103 'International Tables Vol C Tables 4.2.6.8 and 6.1.1.4'

loop_
_geom_angle_atom_site_label_1
_geom_angle_atom_site_label_2
_geom_angle_atom_site_label_3
_geom_angle
C5 C1 C2 106.90(16)
C5 C1 Ru1 71.73(10)
C2 C1 Ru1 70.93(10)
C5 C1 H1 126.6
C2 C1 H1 126.6
Ru1 C1 H1 122.5
C3 C2 C1 108.64(17)
C3 C2 Ru1 71.80(11)
C1 C2 Ru1 71.84(10)
C3 C2 H2 125.7
C1 C2 H2 125.7
Ru1 C2 H2 122.3
C2 C3 C4 107.90(17)
C2 C3 Ru1 71.40(10)
C4 C3 Ru1 71.85(10)
C2 C3 H3 126
C4 C3 H3 126
Ru1 C3 H3 122.4
C5 C4 C3 107.45(17)
C5 C4 Ru1 71.62(10)
C3 C4 Ru1 71.01(10)
C5 C4 H4 126.3
C3 C4 H4 126.3
Ru1 C4 H4 122.8
C4 C5 C1 109.11(17)
C4 C5 Ru1 71.71(10)
C1 C5 Ru1 71.49(10)
C4 C5 H5 125.4
C1 C5 H5 125.4
Ru1 C5 H5 123
N11 C11 P1 118.52(14)
N11 C11 H11A 107.7
P1 C11 H11A 107.7
N11 C11 H11B 107.7
P1 C11 H11B 107.7
H11A C11 H11B 107.1
N11 C12 C13 110.6(2)
N11 C12 H12A 109.5
C13 C12 H12A 109.5
N11 C12 H12B 109.5
C13 C12 H12B 109.5
H12A C12 H12B 108.1
O14 C13 C12 111.2(2)
O14 C13 H13A 109.4
C12 C13 H13A 109.4
O14 C13 H13B 109.4
C12 C13 H13B 109.4
H13A C13 H13B 108
O14 C15 C16 111.3(2)
O14 C15 H15A 109.4
C16 C15 H15A 109.4
O14 C15 H15B 109.4
C16 C15 H15B 109.4
H15A C15 H15B 108
N11 C16 C15 110.3(2)
N11 C16 H16A 109.6
C15 C16 H16A 109.6
N11 C16 H16B 109.6
C15 C16 H16B 109.6
H16A C16 H16B 108.1
N21 C21 P1 112.79(13)
N21 C21 H21A 109
P1 C21 H21A 109
N21 C21 H21B 109
P1 C21 H21B 109
H21A C21 H21B 107.8
N21 C22 C23 109.69(18)
N21 C22 H22A 109.7
C23 C22 H22A 109.7
N21 C22 H22B 109.7
C23 C22 H22B 109.7
H22A C22 H22B 108.2
O24 C23 C22 111.05(18)
O24 C23 H23A 109.4
C22 C23 H23A 109.4
O24 C23 H23B 109.4
C22 C23 H23B 109.4
H23A C23 H23B 108
O24 C25 C26 111.81(17)
O24 C25 H25A 109.3
C26 C25 H25A 109.3
O24 C25 H25B 109.3
C26 C25 H25B 109.3
H25A C25 H25B 107.9
N21 C26 C25 108.53(17)
N21 C26 H26A 110
C25 C26 H26A 110
N21 C26 H26B 110
C25 C26 H26B 110
H26A C26 H26B 108.4
C36 C31 C32 118.97(18)
C36 C31 P2 123.63(15)
C32 C31 P2 117.06(14)
C33 C32 C31 120.78(19)
C33 C32 H32 119.6
C31 C32 H32 119.6
C34 C33 C32 119.8(2)
C34 C33 H33 120.1
C32 C33 H33 120.1
C35 C34 C33 119.97(19)
C35 C34 H34 120
C33 C34 H34 120
C34 C35 C36 120.6(2)
C34 C35 H35 119.7
C36 C35 H35 119.7
C35 C36 C31 119.8(2)
C35 C36 H36 120.1
C31 C36 H36 120.1
C42 C41 C46 118.19(17)
C42 C41 P2 119.98(14)
C46 C41 P2 121.60(15)
C43 C42 C41 121.12(19)
C43 C42 H42 119.4
C41 C42 H42 119.4
C44 C43 C42 120.0(2)
C44 C43 H43 120
C42 C43 H43 120
C45 C44 C43 119.57(19)
C45 C44 H44 120.2
C43 C44 H44 120.2
C44 C45 C46 120.6(2)
C44 C45 H45 119.7
C46 C45 H45 119.7
C45 C46 C41 120.48(19)
C45 C46 H46 119.8
C41 C46 H46 119.8
C56 C51 C52 118.35(17)
C56 C51 P2 120.85(14)
C52 C51 P2 120.77(14)
C53 C52 C51 120.45(19)
C53 C52 H52 119.8
C51 C52 H52 119.8
C54 C53 C52 120.3(2)
C54 C53 H53 119.8
C52 C53 H53 119.8
C53 C54 C55 119.91(18)
C53 C54 H54 120
C55 C54 H54 120
C54 C55 C56 120.08(19)
C54 C55 H55 120
C56 C55 H55 120
C51 C56 C55 120.84(19)
C51 C56 H56 119.6
C55 C56 H56 119.6
C62 C61 C66 118.22(17)
C62 C61 P3 122.14(14)
C66 C61 P3 119.06(14)
C63 C62 C61 120.72(17)
C63 C62 H62 119.6
C61 C62 H62 119.6
C64 C63 C62 120.15(18)
C64 C63 H63 119.9
C62 C63 H63 119.9
C65 C64 C63 119.69(18)
C65 C64 H64 120.2
C63 C64 H64 120.2
C64 C65 C66 120.23(18)
C64 C65 H65 119.9
C66 C65 H65 119.9
C65 C66 C61 120.98(17)
C65 C66 H66 119.5
C61 C66 H66 119.5
C76 C71 C72 118.65(18)
C76 C71 P3 123.79(15)
C72 C71 P3 117.39(15)
C73 C72 C71 120.6(2)
C73 C72 H72 119.7
C71 C72 H72 119.7
C74 C73 C72 119.9(2)
C74 C73 H73 120.1
C72 C73 H73 120.1
C75 C74 C73 120.5(2)
C75 C74 H74 119.7
C73 C74 H74 119.7
C74 C75 C76 120.0(2)
C74 C75 H75 120
C76 C75 H75 120
C71 C76 C75 120.3(2)
C71 C76 H76 119.8
C75 C76 H76 119.8
C82 C81 C86 118.56(17)
C82 C81 P3 122.13(14)
C86 C81 P3 118.89(15)
C81 C82 C83 120.47(19)
C81 C82 H82 119.8
C83 C82 H82 119.8
C84 C83 C82 120.4(2)
C84 C83 H83 119.8
C82 C83 H83 119.8
C83 C84 C85 119.6(2)
C83 C84 H84 120.2
C85 C84 H84 120.2
C84 C85 C86 120.4(2)
C84 C85 H85 119.8
C86 C85 H85 119.8
C85 C86 C81 120.46(19)
C85 C86 H86 119.8
C81 C86 H86 119.8
C11 N11 C16 111.59(17)
C11 N11 C12 107.89(17)
C16 N11 C12 108.96(18)
C21 N21 C26 112.07(15)
C21 N21 C22 113.03(16)
C26 N21 C22 109.46(16)
C15 O14 C13 109.3(2)
C25 O24 C23 110.57(16)
C2 Ru1 C3 36.80(7)
C2 Ru1 C1 37.23(7)
C3 Ru1 C1 61.96(7)
C2 Ru1 C5 61.38(7)
C3 Ru1 C5 61.47(7)
C1 Ru1 C5 36.78(7)
C2 Ru1 C4 61.64(7)
C3 Ru1 C4 37.13(7)
C1 Ru1 C4 61.79(7)
C5 Ru1 C4 36.68(7)
C2 Ru1 P1 126.02(5)
C3 Ru1 P1 97.16(5)
C1 Ru1 P1 158.97(5)
C5 Ru1 P1 132.82(5)
C4 Ru1 P1 100.49(5)
C2 Ru1 P3 85.52(5)
C3 Ru1 P3 110.98(5)
C1 Ru1 P3 96.96(5)
C5 Ru1 P3 133.15(5)
C4 Ru1 P3 146.37(5)
P1 Ru1 P3 92.944(17)
C2 Ru1 P2 143.38(5)
C3 Ru1 P2 145.74(5)
C1 Ru1 P2 106.19(5)
C5 Ru1 P2 89.48(5)
C4 Ru1 P2 108.62(5)
P1 Ru1 P2 89.704(17)
P3 Ru1 P2 102.076(16)
F3 B1 F2 113.1(2)
F3 B1 F1 111.1(2)
F2 B1 F1 109.6(2)
F3 B1 F4 108.9(2)
F2 B1 F4 107.1(2)
F1 B1 F4 106.8(2)
C31 P2 C41 100.04(8)
C31 P2 C51 98.10(8)
C41 P2 C51 100.67(8)
C31 P2 Ru1 117.67(6)
C41 P2 Ru1 123.80(6)
C51 P2 Ru1 112.42(6)
C71 P3 C61 106.11(8)
C71 P3 C81 99.16(8)
C61 P3 C81 100.24(8)
C71 P3 Ru1 123.97(6)
C61 P3 Ru1 108.33(6)
C81 P3 Ru1 116.18(6)
C11 P1 C21 103.54(9)
C11 P1 Ru1 123.05(7)
C21 P1 Ru1 117.91(6)
C11 P1 H1P 91.9(9)
C21 P1 H1P 101.3(9)
Ru1 P1 H1P 114.4(9)

loop_
_geom_bond_atom_site_label_1
_geom_bond_atom_site_label_2
_geom_bond_distance
C1 C5 1.421(3)
C1 C2 1.433(3)
C1 Ru1 2.2499(18)
C1 H1 0.93
C2 C3 1.414(3)
C2 Ru1 2.2379(18)
C2 H2 0.93
C3 C4 1.432(3)
C3 Ru1 2.2432(18)
C3 H3 0.93
C4 C5 1.418(3)
C4 Ru1 2.2542(18)
C4 H4 0.93
C5 Ru1 2.2530(18)
C5 H5 0.93
C11 N11 1.462(3)
C11 P1 1.846(2)
C11 H11A 0.97
C11 H11B 0.97
C12 N11 1.476(3)
C12 C13 1.495(4)
C12 H12A 0.97
C12 H12B 0.97
C13 O14 1.432(4)
C13 H13A 0.97
C13 H13B 0.97
C15 O14 1.428(4)
C15 C16 1.512(3)
C15 H15A 0.97
C15 H15B 0.97
C16 N11 1.465(3)
C16 H16A 0.97
C16 H16B 0.97
C21 N21 1.459(2)
C21 P1 1.8546(19)
C21 H21A 0.97
C21 H21B 0.97
C22 N21 1.465(3)
C22 C23 1.515(3)
C22 H22A 0.97
C22 H22B 0.97
C23 O24 1.426(3)
C23 H23A 0.97
C23 H23B 0.97
C25 O24 1.424(3)
C25 C26 1.517(3)
C25 H25A 0.97
C25 H25B 0.97
C26 N21 1.461(2)
C26 H26A 0.97
C26 H26B 0.97
C31 C36 1.394(3)
C31 C32 1.397(3)
C31 P2 1.8357(18)
C32 C33 1.387(3)
C32 H32 0.93
C33 C34 1.382(3)
C33 H33 0.93
C34 C35 1.384(3)
C34 H34 0.93
C35 C36 1.392(3)
C35 H35 0.93
C36 H36 0.93
C41 C42 1.394(3)
C41 C46 1.400(3)
C41 P2 1.8464(19)
C42 C43 1.390(3)
C42 H42 0.93
C43 C44 1.384(3)
C43 H43 0.93
C44 C45 1.385(3)
C44 H44 0.93
C45 C46 1.388(3)
C45 H45 0.93
C46 H46 0.93
C51 C56 1.391(3)
C51 C52 1.406(3)
C51 P2 1.8493(18)
C52 C53 1.391(3)
C52 H52 0.93
C53 C54 1.381(3)
C53 H53 0.93
C54 C55 1.384(3)
C54 H54 0.93
C55 C56 1.394(3)
C55 H55 0.93
C56 H56 0.93
C61 C62 1.396(2)
C61 C66 1.398(3)
C61 P3 1.8373(18)
C62 C63 1.391(3)
C62 H62 0.93
C63 C64 1.389(3)
C63 H63 0.93
C64 C65 1.382(3)
C64 H64 0.93
C65 C66 1.386(3)
C65 H65 0.93
C66 H66 0.93
C71 C76 1.393(3)
C71 C72 1.402(3)
C71 P3 1.8367(19)
C72 C73 1.385(3)
C72 H72 0.93
C73 C74 1.382(4)
C73 H73 0.93
C74 C75 1.377(4)
C74 H74 0.93
C75 C76 1.397(3)
C75 H75 0.93
C76 H76 0.93
C81 C82 1.388(3)
C81 C86 1.406(3)
C81 P3 1.8431(19)
C82 C83 1.398(3)
C82 H82 0.93
C83 C84 1.381(3)
C83 H83 0.93
C84 C85 1.386(3)
C84 H84 0.93
C85 C86 1.387(3)
C85 H85 0.93
C86 H86 0.93
Ru1 P1 2.2942(5)
Ru1 P3 2.3355(5)
Ru1 P2 2.3655(5)
B1 F3 1.347(3)
B1 F2 1.360(3)
B1 F1 1.387(3)
B1 F4 1.403(3)
P1 H1P 1.36(2)

loop_
_geom_torsion_atom_site_label_1
_geom_torsion_atom_site_label_2
_geom_torsion_atom_site_label_3
_geom_torsion_atom_site_label_4
_geom_torsion
C5 C1 C2 C3 -0.4(2)
Ru1 C1 C2 C3 62.77(13)
C5 C1 C2 Ru1 -63.15(12)
C1 C2 C3 C4 0.2(2)
Ru1 C2 C3 C4 62.99(13)
C1 C2 C3 Ru1 -62.79(13)
C2 C3 C4 C5 0.1(2)
Ru1 C3 C4 C5 62.76(13)
C2 C3 C4 Ru1 -62.70(13)
C3 C4 C5 C1 -0.3(2)
Ru1 C4 C5 C1 62.07(13)
C3 C4 C5 Ru1 -62.37(12)
C2 C1 C5 C4 0.4(2)
Ru1 C1 C5 C4 -62.21(13)
C2 C1 C5 Ru1 62.62(12)
N11 C12 C13 O14 -58.7(3)
O14 C15 C16 N11 58.6(3)
N21 C22 C23 O24 -57.9(2)
O24 C25 C26 N21 58.8(2)
C36 C31 C32 C33 -3.9(3)
P2 C31 C32 C33 169.66(15)
C31 C32 C33 C34 1.4(3)
C32 C33 C34 C35 2.4(3)
C33 C34 C35 C36 -3.8(3)
C34 C35 C36 C31 1.2(3)
C32 C31 C36 C35 2.6(3)
P2 C31 C36 C35 -170.57(16)
C46 C41 C42 C43 0.1(3)
P2 C41 C42 C43 174.69(16)
C41 C42 C43 C44 -0.9(3)
C42 C43 C44 C45 0.9(3)
C43 C44 C45 C46 0.0(4)
C44 C45 C46 C41 -0.9(3)
C42 C41 C46 C45 0.8(3)
P2 C41 C46 C45 -173.69(17)
C56 C51 C52 C53 0.4(3)
P2 C51 C52 C53 -177.45(15)
C51 C52 C53 C54 -1.7(3)
C52 C53 C54 C55 0.9(3)
C53 C54 C55 C56 1.1(3)
C52 C51 C56 C55 1.7(3)
P2 C51 C56 C55 179.48(15)
C54 C55 C56 C51 -2.4(3)
C66 C61 C62 C63 -0.3(3)
P3 C61 C62 C63 170.86(14)
C61 C62 C63 C64 0.0(3)
C62 C63 C64 C65 0.1(3)
C63 C64 C65 C66 0.0(3)
C64 C65 C66 C61 -0.4(3)
C62 C61 C66 C65 0.5(3)
P3 C61 C66 C65 -170.98(14)
C76 C71 C72 C73 1.7(3)
P3 C71 C72 C73 -173.65(17)
C71 C72 C73 C74 -1.5(4)
C72 C73 C74 C75 0.3(4)
C73 C74 C75 C76 0.7(4)
C72 C71 C76 C75 -0.8(3)
P3 C71 C76 C75 174.32(16)
C74 C75 C76 C71 -0.5(3)
C86 C81 C82 C83 -2.5(3)
P3 C81 C82 C83 169.93(16)
C81 C82 C83 C84 0.5(3)
C82 C83 C84 C85 1.4(4)
C83 C84 C85 C86 -1.2(4)
C84 C85 C86 C81 -0.9(3)
C82 C81 C86 C85 2.7(3)
P3 C81 C86 C85 -169.98(16)
P1 C11 N11 C16 -63.6(2)
P1 C11 N11 C12 176.76(15)
C15 C16 N11 C11 -174.82(19)
C15 C16 N11 C12 -55.8(3)
C13 C12 N11 C11 177.5(2)
C13 C12 N11 C16 56.2(3)
P1 C21 N21 C26 -152.50(14)
P1 C21 N21 C22 83.23(18)
C25 C26 N21 C21 175.06(17)
C25 C26 N21 C22 -58.7(2)
C23 C22 N21 C21 -175.39(17)
C23 C22 N21 C26 58.9(2)
C16 C15 O14 C13 -59.2(3)
C12 C13 O14 C15 59.4(3)
C26 C25 O24 C23 -57.9(2)
C22 C23 O24 C25 57.0(2)
C36 C31 P2 C41 7.89(18)
C32 C31 P2 C41 -165.37(14)
C36 C31 P2 C51 110.31(17)
C32 C31 P2 C51 -62.95(15)
C36 C31 P2 Ru1 -129.06(15)
C32 C31 P2 Ru1 57.69(15)
C42 C41 P2 C31 -85.14(16)
C46 C41 P2 C31 89.26(17)
C42 C41 P2 C51 174.55(16)
C46 C41 P2 C51 -11.05(18)
C42 C41 P2 Ru1 48.18(18)
C46 C41 P2 Ru1 -137.42(14)
C56 C51 P2 C31 160.99(15)
C52 C51 P2 C31 -21.25(17)
C56 C51 P2 C41 -97.12(16)
C52 C51 P2 C41 80.64(16)
C56 C51 P2 Ru1 36.52(17)
C52 C51 P2 Ru1 -145.73(14)
C76 C71 P3 C61 30.25(18)
C72 C71 P3 C61 -154.62(15)
C76 C71 P3 C81 133.78(17)
C72 C71 P3 C81 -51.08(16)
C76 C71 P3 Ru1 -95.86(16)
C72 C71 P3 Ru1 79.28(16)
C62 C61 P3 C71 121.39(15)
C66 C61 P3 C71 -67.47(16)
C62 C61 P3 C81 18.65(17)
C66 C61 P3 C81 -170.21(15)
C62 C61 P3 Ru1 -103.50(14)
C66 C61 P3 Ru1 67.63(15)
C82 C81 P3 C71 137.56(16)
C86 C81 P3 C71 -49.99(16)
C82 C81 P3 C61 -114.09(16)
C86 C81 P3 C61 58.36(16)
C82 C81 P3 Ru1 2.32(18)
C86 C81 P3 Ru1 174.78(13)
N11 C11 P1 C21 86.18(17)
N11 C11 P1 Ru1 -50.79(18)
N21 C21 P1 C11 40.91(16)
N21 C21 P1 Ru1 -179.43(11)
